data_4068786
loop_
_publ_author_name
'Yamauchi, Yoshihiro'
'Miyake, Yoshihiro'
'Nishibayashi, Yoshiaki'

_publ_section_title
;
 Ruthenium-Catalyzed Oxypropargylation of Alkenes
;
_journal_issue 1
_journal_name_full Organometallics
_journal_page_first 48
_journal_paper_doi 10.1021/om801092a
_journal_volume 28
_journal_year 2009
_chemical_formula_moiety 'C19 H18 O '
_chemical_formula_sum 'C19 H18 O'
_chemical_formula_weight 262.35
_space_group_IT_number 14
_symmetry_cell_setting monoclinic
_symmetry_Int_Tables_number 14
_symmetry_space_group_name_Hall '-P 2ybc'
_symmetry_space_group_name_H-M 'P 1 21/c 1'
_cell_angle_alpha 90.0000
_cell_angle_beta 148.540(3)
_cell_angle_gamma 90.0000
_cell_formula_units_Z 4
_cell_length_a 17.7398(16)
_cell_length_b 8.0134(8)
_cell_length_c 19.9010(19)
_cell_measurement_reflns_used 6791
_cell_measurement_temperature 173.1
_cell_measurement_theta_max 27.4
_cell_measurement_theta_min 3.2
_cell_volume 1476.5(3)
_computing_cell_refinement PROCESS-AUTO
_computing_data_collection PROCESS-AUTO
_computing_data_reduction CrystalStructure
_computing_publication_material 'CrystalStructure 3.8'
_computing_structure_refinement CRYSTALS
_computing_structure_solution SIR97
_diffrn_detector_area_resol_mean 10.00
_diffrn_measured_fraction_theta_full 0.991
_diffrn_measured_fraction_theta_max 0.997
_diffrn_measurement_device_type 'Rigaku RAXIS-RAPID'
_diffrn_measurement_method \w
_diffrn_radiation_type 'Mo K\a'
_diffrn_radiation_wavelength 0.71075
_diffrn_reflns_av_R_equivalents 0.093
_diffrn_reflns_limit_h_max 20
_diffrn_reflns_limit_h_min -22
_diffrn_reflns_limit_k_max 10
_diffrn_reflns_limit_k_min -8
_diffrn_reflns_limit_l_max 25
_diffrn_reflns_limit_l_min -25
_diffrn_reflns_number 13897
_diffrn_reflns_theta_full 27.50
_diffrn_reflns_theta_max 27.45
_exptl_absorpt_coefficient_mu 0.071
_exptl_absorpt_correction_type none
_exptl_crystal_colour colorless
_exptl_crystal_density_diffrn 1.180
_exptl_crystal_density_method 'not measured'
_exptl_crystal_description block
_exptl_crystal_F_000 560.00
_exptl_crystal_size_max 0.30
_exptl_crystal_size_mid 0.20
_exptl_crystal_size_min 0.20
_refine_diff_density_max 0.53
_refine_diff_density_min -0.60
_refine_ls_extinction_method none
_refine_ls_goodness_of_fit_ref 1.000
_refine_ls_hydrogen_treatment refall
_refine_ls_number_parameters 199
_refine_ls_number_reflns 3362
_refine_ls_R_factor_gt 0.0477
_refine_ls_shift/su_max 0.0000
_refine_ls_structure_factor_coef Fsqd
_refine_ls_weighting_details 'w = 1/[0.0007Fo^2^ + 0.4580\s(Fo^2^)]/(4Fo^2^)'
_refine_ls_weighting_scheme calc
_refine_ls_wR_factor_ref 0.1448
_reflns_number_gt 1259
_reflns_number_total 3362
_reflns_threshold_expression F^2^>2.0\s(F^2^)
_cod_data_source_file om801092a_si_002.cif
_cod_data_source_block '_8a'
_cod_original_cell_volume 1476.5(2)
_cod_original_formula_sum 'C19 H18 O '
_cod_database_code 4068786

loop_
_symmetry_equiv_pos_site_id
_symmetry_equiv_pos_as_xyz
1 +X,+Y,+Z
2 -X,1/2+Y,1/2-Z
3 -X,-Y,-Z
4 +X,1/2-Y,1/2+Z

loop_
_atom_site_label
_atom_site_type_symbol
_atom_site_fract_x
_atom_site_fract_y
_atom_site_fract_z
_atom_site_U_iso_or_equiv
_atom_site_adp_type
_atom_site_occupancy
_atom_site_symmetry_multiplicity
_atom_site_calc_flag
_atom_site_refinement_flags
O(1) O 0.35870(16) 0.46259(19) 0.31131(15) 0.0398(4) Uani 1.00 1 d .
C(1) C 0.3144(2) 0.6355(2) 0.2788(2) 0.0342(6) Uani 1.00 1 d .
C(2) C 0.3123(2) 0.7066(2) 0.2064(2) 0.0348(7) Uani 1.00 1 d .
C(3) C 0.2035(2) 0.7033(3) 0.0758(2) 0.0433(8) Uani 1.00 1 d .
C(4) C 0.2310(3) 0.7717(3) 0.0336(2) 0.0500(9) Uani 1.00 1 d .
C(5) C 0.3628(3) 0.8426(3) 0.1197(3) 0.0532(9) Uani 1.00 1 d .
C(6) C 0.4715(3) 0.8469(3) 0.2497(2) 0.0497(9) Uani 1.00 1 d .
C(7) C 0.4458(2) 0.7768(2) 0.2927(2) 0.0376(7) Uani 1.00 1 d .
C(8) C 0.5478(2) 0.7597(3) 0.4291(2) 0.0405(7) Uani 1.00 1 d .
C(9) C 0.4426(2) 0.7280(2) 0.4078(2) 0.0367(6) Uani 1.00 1 d .
C(10) C 0.6455(2) 0.9012(3) 0.5142(2) 0.0443(7) Uani 1.00 1 d .
C(11) C 0.7233(2) 1.0146(3) 0.5823(2) 0.0555(9) Uani 1.00 1 d .
C(12) C 0.1791(2) 0.6577(2) 0.2184(2) 0.0359(6) Uani 1.00 1 d .
C(13) C 0.0858(2) 0.7916(3) 0.1383(2) 0.0431(7) Uani 1.00 1 d .
C(14) C -0.0290(2) 0.8185(3) 0.0946(2) 0.0522(8) Uani 1.00 1 d .
C(15) C -0.0514(3) 0.7126(3) 0.1310(2) 0.0564(9) Uani 1.00 1 d .
C(16) C 0.0400(3) 0.5793(3) 0.2104(2) 0.0563(9) Uani 1.00 1 d .
C(17) C 0.1547(2) 0.5516(3) 0.2545(2) 0.0456(8) Uani 1.00 1 d .
C(18) C 0.2658(2) 0.3523(3) 0.2040(2) 0.0441(7) Uani 1.00 1 d .
C(19) C 0.3159(3) 0.1776(3) 0.2551(2) 0.0607(9) Uani 1.00 1 d .
H(1) H 0.1121 0.6554 0.0164 0.052 Uiso 1.00 1 c R
H(2) H 0.1580 0.7692 -0.0554 0.060 Uiso 1.00 1 c R
H(3) H 0.3793 0.8895 0.0891 0.064 Uiso 1.00 1 c R
H(4) H 0.5621 0.8969 0.3086 0.060 Uiso 1.00 1 c R
H(5) H 0.6045 0.6622 0.4658 0.049 Uiso 1.00 1 c R
H(6) H 0.4119 0.8306 0.4037 0.044 Uiso 1.00 1 c R
H(7) H 0.4871 0.6613 0.4752 0.044 Uiso 1.00 1 c R
H(8) H 0.7863 1.1065 0.6374 0.067 Uiso 1.00 1 c R
H(9) H 0.1007 0.8657 0.1130 0.052 Uiso 1.00 1 c R
H(10) H -0.0922 0.9103 0.0396 0.063 Uiso 1.00 1 c R
H(11) H -0.1296 0.7314 0.1014 0.068 Uiso 1.00 1 c R
H(12) H 0.0241 0.5057 0.2350 0.068 Uiso 1.00 1 c R
H(13) H 0.2175 0.4598 0.3099 0.055 Uiso 1.00 1 c R
H(14) H 0.1689 0.3653 0.1451 0.053 Uiso 1.00 1 c R
H(15) H 0.2714 0.3762 0.1615 0.053 Uiso 1.00 1 c R
H(16) H 0.2528 0.1012 0.1855 0.073 Uiso 1.00 1 c R
H(17) H 0.4110 0.1639 0.3105 0.073 Uiso 1.00 1 c R
H(18) H 0.3156 0.1569 0.3020 0.073 Uiso 1.00 1 c R

loop_
_atom_site_aniso_label
_atom_site_aniso_U_11
_atom_site_aniso_U_22
_atom_site_aniso_U_33
_atom_site_aniso_U_12
_atom_site_aniso_U_13
_atom_site_aniso_U_23
O(1) 0.0412(9) 0.0331(9) 0.0347(10) 0.0013(7) 0.0307(9) 0.0011(8)
C(1) 0.0352(13) 0.0299(13) 0.0323(14) 0.0023(10) 0.0279(12) 0.0022(11)
C(2) 0.0402(14) 0.0296(13) 0.0351(15) 0.0032(11) 0.0322(14) 0.0010(11)
C(3) 0.0474(15) 0.0421(15) 0.0405(16) 0.0023(12) 0.0375(15) 0.0016(13)
C(4) 0.0657(18) 0.0531(17) 0.0457(18) 0.0044(14) 0.0498(17) 0.0033(14)
C(5) 0.075(2) 0.0459(17) 0.067(2) 0.0004(15) 0.0654(19) 0.0025(15)
C(6) 0.0585(18) 0.0496(16) 0.062(2) -0.0077(13) 0.0546(18) -0.0066(14)
C(7) 0.0429(14) 0.0352(13) 0.0404(15) 0.0002(11) 0.0364(14) -0.0022(12)
C(8) 0.0382(14) 0.0391(15) 0.0397(15) 0.0007(11) 0.0325(14) -0.0022(12)
C(9) 0.0343(12) 0.0383(14) 0.0317(14) -0.0008(11) 0.0273(12) -0.0022(11)
C(10) 0.0378(14) 0.0468(16) 0.0428(16) -0.0053(13) 0.0335(14) -0.0086(14)
C(11) 0.0485(17) 0.067(2) 0.0562(19) -0.0153(15) 0.0455(17) -0.0186(16)
C(12) 0.0368(13) 0.0381(13) 0.0291(13) -0.0046(11) 0.0275(12) -0.0045(11)
C(13) 0.0378(13) 0.0486(16) 0.0373(15) -0.0006(12) 0.0311(13) -0.0016(13)
C(14) 0.0384(15) 0.0600(19) 0.0415(17) 0.0024(13) 0.0314(15) -0.0056(14)
C(15) 0.0445(17) 0.071(2) 0.0538(19) -0.0142(15) 0.0420(17) -0.0219(17)
C(16) 0.0598(18) 0.0635(19) 0.064(2) -0.0196(16) 0.0558(17) -0.0173(17)
C(17) 0.0483(16) 0.0467(16) 0.0461(17) -0.0037(13) 0.0410(15) -0.0027(13)
C(18) 0.0464(15) 0.0380(14) 0.0410(16) -0.0028(12) 0.0361(14) -0.0053(12)
C(19) 0.076(2) 0.0361(16) 0.058(2) -0.0003(14) 0.0552(19) 0.0008(14)

loop_
_atom_type_symbol
_atom_type_description
_atom_type_scat_dispersion_real
_atom_type_scat_dispersion_imag
_atom_type_scat_source
C C 0.003 0.002
;
International Tables for Crystallography
(1992, Vol. C, Tables 4.2.6.8 and 6.1.1.4)
;
H H 0.000 0.000
;
International Tables for Crystallography
(1992, Vol. C, Table 6.1.1.4)
;
O O 0.011 0.006
;
International Tables for Crystallography
(1992, Vol. C, Tables 4.2.6.8 and 6.1.1.4)
;

loop_
_geom_angle_atom_site_label_1
_geom_angle_atom_site_label_2
_geom_angle_atom_site_label_3
_geom_angle
_geom_angle_publ_flag
C(1) O(1) C(18) 115.39(16) yes
O(1) C(1) C(2) 110.4(3) yes
O(1) C(1) C(9) 104.48(14) yes
O(1) C(1) C(12) 110.8(2) yes
C(2) C(1) C(9) 102.0(3) yes
C(2) C(1) C(12) 117.5(2) yes
C(9) C(1) C(12) 110.6(3) yes
C(1) C(2) C(3) 129.7(3) yes
C(1) C(2) C(7) 110.0(2) yes
C(3) C(2) C(7) 120.3(5) yes
C(2) C(3) C(4) 118.6(3) yes
C(3) C(4) C(5) 120.6(4) yes
C(4) C(5) C(6) 121.2(6) yes
C(5) C(6) C(7) 118.6(3) yes
C(2) C(7) C(6) 120.8(3) yes
C(2) C(7) C(8) 110.5(4) yes
C(6) C(7) C(8) 128.7(2) yes
C(7) C(8) C(9) 101.9(2) yes
C(7) C(8) C(10) 115.4(3) yes
C(9) C(8) C(10) 114.0(4) yes
C(1) C(9) C(8) 105.0(4) yes
C(8) C(10) C(11) 179.6(6) yes
C(1) C(12) C(13) 121.8(4) yes
C(1) C(12) C(17) 119.6(2) yes
C(13) C(12) C(17) 118.2(4) yes
C(12) C(13) C(14) 120.8(4) yes
C(13) C(14) C(15) 120.2(2) yes
C(14) C(15) C(16) 119.8(5) yes
C(15) C(16) C(17) 120.4(5) yes
C(12) C(17) C(16) 120.6(2) yes
O(1) C(18) C(19) 107.6(2) yes
C(2) C(3) H(1) 120.7 no
C(4) C(3) H(1) 120.7 no
C(3) C(4) H(2) 119.7 no
C(5) C(4) H(2) 119.7 no
C(4) C(5) H(3) 119.4 no
C(6) C(5) H(3) 119.4 no
C(5) C(6) H(4) 120.7 no
C(7) C(6) H(4) 120.7 no
C(7) C(8) H(5) 108.4 no
C(9) C(8) H(5) 108.4 no
C(10) C(8) H(5) 108.4 no
C(1) C(9) H(6) 110.6 no
C(1) C(9) H(7) 110.6 no
C(8) C(9) H(6) 110.6 no
C(8) C(9) H(7) 110.6 no
H(6) C(9) H(7) 109.5 no
C(10) C(11) H(8) 180.0 no
C(12) C(13) H(9) 119.6 no
C(14) C(13) H(9) 119.6 no
C(13) C(14) H(10) 119.9 no
C(15) C(14) H(10) 119.9 no
C(14) C(15) H(11) 120.1 no
C(16) C(15) H(11) 120.1 no
C(15) C(16) H(12) 119.8 no
C(17) C(16) H(12) 119.8 no
C(12) C(17) H(13) 119.7 no
C(16) C(17) H(13) 119.7 no
O(1) C(18) H(14) 109.9 no
O(1) C(18) H(15) 109.9 no
C(19) C(18) H(14) 109.9 no
C(19) C(18) H(15) 109.9 no
H(14) C(18) H(15) 109.5 no
C(18) C(19) H(16) 109.5 no
C(18) C(19) H(17) 109.5 no
C(18) C(19) H(18) 109.5 no
H(16) C(19) H(17) 109.5 no
H(16) C(19) H(18) 109.5 no
H(17) C(19) H(18) 109.5 no

loop_
_geom_bond_atom_site_label_1
_geom_bond_atom_site_label_2
_geom_bond_distance
_geom_bond_publ_flag
O(1) C(1) 1.445(2) yes
O(1) C(18) 1.433(3) yes
C(1) C(2) 1.520(7) yes
C(1) C(9) 1.534(3) yes
C(1) C(12) 1.523(6) yes
C(2) C(3) 1.386(4) yes
C(2) C(7) 1.391(4) yes
C(3) C(4) 1.394(9) yes
C(4) C(5) 1.376(5) yes
C(5) C(6) 1.379(5) yes
C(6) C(7) 1.386(9) yes
C(7) C(8) 1.511(5) yes
C(8) C(9) 1.542(7) yes
C(8) C(10) 1.466(3) yes
C(10) C(11) 1.173(3) yes
C(12) C(13) 1.390(3) yes
C(12) C(17) 1.398(7) yes
C(13) C(14) 1.390(7) yes
C(14) C(15) 1.374(8) yes
C(15) C(16) 1.377(3) yes
C(16) C(17) 1.383(8) yes
C(18) C(19) 1.498(3) yes
C(3) H(1) 0.950 no
C(4) H(2) 0.950 no
C(5) H(3) 0.950 no
C(6) H(4) 0.950 no
C(8) H(5) 0.950 no
C(9) H(6) 0.950 no
C(9) H(7) 0.950 no
C(11) H(8) 0.950 no
C(13) H(9) 0.950 no
C(14) H(10) 0.950 no
C(15) H(11) 0.950 no
C(16) H(12) 0.950 no
C(17) H(13) 0.950 no
C(18) H(14) 0.950 no
C(18) H(15) 0.950 no
C(19) H(16) 0.950 no
C(19) H(17) 0.950 no
C(19) H(18) 0.950 no
